data_9014171
loop_
_publ_author_name
'Averbuch-Pouchot M'
'Durif, A.'

_publ_section_title
;
 Crystal Structure of Na3 P O4 (H2 O).5
 _cod_database_code 1007097
;
_journal_name_full 'Journal of Solid State Chemistry'
_journal_page_first 193
_journal_page_last 196
_journal_paper_doi 10.1016/0022-4596(83)90141-X
_journal_volume 46
_journal_year 1983
_chemical_formula_sum 'H2 Na6 O9 P2'
_space_group_IT_number 15
_symmetry_space_group_name_Hall '-C 2yc'
_symmetry_space_group_name_H-M 'C 1 2/c 1'
_cell_angle_alpha 90
_cell_angle_beta 102.60
_cell_angle_gamma 90
_cell_length_a 9.631
_cell_length_b 5.416
_cell_length_c 16.938
_cell_formula_units_Z 4
_cell_volume 862.234
_database_code_amcsd 0013501
_exptl_crystal_density_diffrn 2.665
_cod_duplicate_entry 1007097
_cod_original_formula_sum 'P2 Na6 O9 H2'
_cod_database_code 9014171
_amcsd_formula_title 'H Na3 O4.5 P'

loop_
_space_group_symop_operation_xyz
x,y,z
1/2+x,1/2+y,z
x,-y,1/2+z
1/2+x,1/2-y,1/2+z
-x,y,1/2-z
1/2-x,1/2+y,1/2-z
-x,-y,-z
1/2-x,1/2-y,-z

loop_
_atom_site_label
_atom_site_fract_x
_atom_site_fract_y
_atom_site_fract_z
P1 0.15691 0.38662 0.11307
Na1 0.18100 0.53050 0.95193
Na2 0.00084 0.09730 0.59730
Na3 0.64975 0.16800 0.78490
O1 0.00000 0.95510 0.25000
O2 0.10130 0.23540 0.03580
O3 0.03240 0.52650 0.64902
O4 0.75640 0.28000 0.67431
O5 0.74120 0.11240 0.09349
H1 0.42900 0.35700 0.22900

loop_
_cod_related_entry_id
_cod_related_entry_database
_cod_related_entry_code
1 AMCSD 0013501
